data_2223334
loop_
_publ_author_name
'Liangsakul, Jatupol'
'Srisurichan, Suphongphan'
'Muangsin, Nongnuj'
'Chaichit, Narongsak'
'Pornpakakul, Surachai'

_publ_section_title
;8-[(3,3-Dimethyloxiran-2-yl)methoxymethyl]-11-hydroxy-2-isopropenyl-5-methyl-12-oxo-1,2,3,12-tetrahydropyrano[3,2-<i>a</i>]xanthen-1-yl
 acetate
;
_journal_coeditor_code CI2902
_journal_issue 10
_journal_name_full 'Acta Crystallographica Section E'
_journal_page_first o2558
_journal_page_last o2559
_journal_paper_doi 10.1107/S1600536809038343
_journal_volume 65
_journal_year 2009
_chemical_formula_iupac 'C28 H30 O8'
_chemical_formula_moiety 'C28 H30 O8'
_chemical_formula_sum 'C28 H30 O8'
_chemical_formula_weight 494.54
_chemical_name_systematic
;
8-[(3,3-Dimethyloxiran-2-yl)methoxymethyl]-11-hydroxy-2-isopropenyl-5-methyl-
12-oxo-1,2,3,12-tetrahydropyrano[3,2-<i>a</i>]xanthen-1-yl acetate
;
_space_group_IT_number 4
_symmetry_cell_setting monoclinic
_symmetry_space_group_name_Hall 'P 2yb'
_symmetry_space_group_name_H-M 'P 1 21 1'
_audit_creation_method 'WinGX routine CIF_UPDATE'
_cell_angle_alpha 90
_cell_angle_beta 91.7650(10)
_cell_angle_gamma 90
_cell_formula_units_Z 2
_cell_length_a 11.33230(10)
_cell_length_b 8.8199(2)
_cell_length_c 12.8741(3)
_cell_measurement_reflns_used 9335
_cell_measurement_temperature 293(2)
_cell_measurement_theta_max 30.41
_cell_measurement_theta_min 1.58
_cell_volume 1286.15(4)
_computing_cell_refinement 'SAINT-Plus (Bruker, 2006)'
_computing_data_collection 'SMART (Bruker, 2006)'
_computing_data_reduction 'SAINT-Plus (Bruker, 2006)'
_computing_molecular_graphics 'ORTEP-3 (Farrugia, 1997)'
_computing_publication_material 'publCIF (Westrip, 2009)'
_computing_structure_refinement 'SHELXL97 (Sheldrick, 2008)'
_computing_structure_solution 'SHELXS97 (Sheldrick, 2008)'
_diffrn_ambient_temperature 293(2)
_diffrn_measured_fraction_theta_full 0.999
_diffrn_measured_fraction_theta_max 0.929
_diffrn_measurement_device_type 'Bruker SMART area-detector'
_diffrn_measurement_method \w
_diffrn_radiation_monochromator graphite
_diffrn_radiation_source 'fine-focus sealed tube'
_diffrn_radiation_type MoK\a
_diffrn_radiation_wavelength 0.71073
_diffrn_reflns_av_R_equivalents 0.0296
_diffrn_reflns_limit_h_max 15
_diffrn_reflns_limit_h_min -16
_diffrn_reflns_limit_k_max 12
_diffrn_reflns_limit_k_min -9
_diffrn_reflns_limit_l_max 17
_diffrn_reflns_limit_l_min -18
_diffrn_reflns_number 9335
_diffrn_reflns_theta_full 25
_diffrn_reflns_theta_max 30.41
_diffrn_reflns_theta_min 1.58
_exptl_absorpt_coefficient_mu 0.093
_exptl_absorpt_correction_type none
_exptl_crystal_colour Yellow
_exptl_crystal_density_diffrn 1.277
_exptl_crystal_density_method 'not measured'
_exptl_crystal_description Plate
_exptl_crystal_F_000 524
_exptl_crystal_size_max 0.40
_exptl_crystal_size_mid 0.24
_exptl_crystal_size_min 0.18
_refine_diff_density_max 0.201
_refine_diff_density_min -0.271
_refine_ls_extinction_method none
_refine_ls_goodness_of_fit_ref 1.055
_refine_ls_hydrogen_treatment constr
_refine_ls_matrix_type full
_refine_ls_number_parameters 335
_refine_ls_number_reflns 3840
_refine_ls_number_restraints 16
_refine_ls_restrained_S_all 1.077
_refine_ls_R_factor_all 0.0891
_refine_ls_R_factor_gt 0.0559
_refine_ls_shift/su_max 0.001
_refine_ls_shift/su_mean 0.000
_refine_ls_structure_factor_coef Fsqd
_refine_ls_weighting_details 'calc w=1/[\s^2^(Fo^2^)+(0.0608P)^2^+0.2544P] where P=(Fo^2^+2Fc^2^)/3'
_refine_ls_weighting_scheme calc
_refine_ls_wR_factor_gt 0.1219
_refine_ls_wR_factor_ref 0.1408
_reflns_number_gt 2691
_reflns_number_total 3840
_reflns_threshold_expression I>2\s(I)
_cod_data_source_file ci2902.cif
_cod_data_source_block I
_cod_depositor_comments
;
The following automatic conversions were performed:
'_symmetry_cell_setting' value 'Monoclinic' changed to 'monoclinic'
according to '/home/saulius/struct/CIF-dictionaries/cif_core.dic'
dictionary named 'cif_core.dic' version 2.4.1 from 2010-06-29.

Automatic conversion script
Id: cif_fix_enum 1527 2010-12-29 10:47:43Z saulius 

The following automatic conversions were performed:

'_symmetry_cell_setting' value 'Monoclinic' changed to 'monoclinic'
according to /home/saulius/struct/CIF-dictionaries/cif_core.dic
dictionary named 'cif_core.dic' version 2.4.1 from 2010-06-29.

Automatic conversion script
Id: cif_fix_values 1715 2011-07-08 13:25:40Z adriana 
;
_cod_original_sg_symbol_H-M 'P 21'
_cod_database_code 2223334
_cod_database_fobs_code 2223334

loop_
_symmetry_equiv_pos_as_xyz
'x, y, z'
'-x, y+1/2, -z'

loop_
_atom_site_type_symbol
_atom_site_label
_atom_site_fract_x
_atom_site_fract_y
_atom_site_fract_z
_atom_site_U_iso_or_equiv
_atom_site_adp_type
_atom_site_calc_flag
_atom_site_refinement_flags
_atom_site_occupancy
_atom_site_disorder_assembly
_atom_site_disorder_group
O O1 1.17752(18) 0.0959(3) 0.89869(16) 0.0466(6) Uani d . 1 . .
O O2 0.77214(19) 0.4077(3) 0.79097(15) 0.0415(5) Uani d . 1 . .
O O3 0.8611(2) 0.0712(3) 0.58879(16) 0.0455(5) Uani d . 1 . .
O O4 0.7032(2) 0.1668(3) 0.45891(18) 0.0542(7) Uani d . 1 . .
H H4 0.7573 0.1133 0.4816 0.081 Uiso calc R 1 . .
O O5 0.6074(4) 0.7709(4) 0.6946(3) 0.0937(12) Uani d DU 1 . .
O O6 1.0238(2) -0.1231(3) 0.70433(16) 0.0444(5) Uani d . 1 . .
O O7 1.0451(2) -0.1637(3) 0.53268(18) 0.0592(7) Uani d . 1 . .
O O8 0.4404(3) 0.7222(4) 0.8668(3) 0.0780(9) Uani d . 1 A .
C C1 1.0770(3) 0.0262(4) 0.6941(2) 0.0365(6) Uani d . 1 . .
H H1 1.0648 0.0638 0.6230 0.044 Uiso calc R 1 . .
C C2 1.2093(3) 0.0120(4) 0.7207(2) 0.0435(7) Uani d . 1 . .
H H2 1.2384 -0.0757 0.6823 0.052 Uiso calc R 1 . .
C C3 1.2211(3) -0.0264(5) 0.8359(2) 0.0483(8) Uani d . 1 . .
H H3A 1.1768 -0.1180 0.8496 0.058 Uiso calc R 1 . .
H H3B 1.3033 -0.0454 0.8544 0.058 Uiso calc R 1 . .
C C4 1.0734(3) 0.1616(4) 0.8659(2) 0.0380(7) Uani d . 1 . .
C C5 1.0267(3) 0.2659(4) 0.9370(2) 0.0412(7) Uani d . 1 . .
C C6 0.9258(3) 0.3443(4) 0.9087(2) 0.0420(7) Uani d . 1 . .
H H6 0.8946 0.4148 0.9540 0.050 Uiso calc R 1 . .
C C6A 0.8702(3) 0.3185(4) 0.8119(2) 0.0374(6) Uani d . 1 . .
C C7 1.0181(2) 0.1313(4) 0.7703(2) 0.0336(6) Uani d . 1 . .
C C7A 0.9106(3) 0.2103(4) 0.7430(2) 0.0341(6) Uani d . 1 . .
C C8 0.6238(3) 0.5019(4) 0.6755(2) 0.0415(7) Uani d . 1 . .
C C8A 0.7130(3) 0.3972(4) 0.6967(2) 0.0374(7) Uani d . 1 A .
C C9 0.5634(3) 0.4873(5) 0.5797(3) 0.0490(8) Uani d . 1 A .
H H9 0.5037 0.5563 0.5632 0.059 Uiso calc R 1 . .
C C10 0.5881(3) 0.3753(5) 0.5083(3) 0.0502(9) Uani d . 1 . .
H H10 0.5442 0.3683 0.4463 0.060 Uiso calc R 1 A .
C C11 0.6781(3) 0.2743(4) 0.5299(2) 0.0424(7) Uani d . 1 A .
C C11A 0.7432(3) 0.2835(4) 0.6255(2) 0.0370(6) Uani d . 1 . .
C C12 0.8409(3) 0.1797(4) 0.6476(2) 0.0364(7) Uani d . 1 A .
C C13 0.5943(3) 0.6298(4) 0.7483(3) 0.0468(8) Uani d . 1 A .
H H13 0.6479 0.6272 0.8094 0.056 Uiso calc R 1 . .
C C14 0.4695(3) 0.6246(5) 0.7819(3) 0.0576(10) Uani d . 1 . .
H H14 0.4104 0.6229 0.7246 0.069 Uiso calc R 1 A .
C C15 0.4291(5) 0.5607(6) 0.8791(4) 0.0771(13) Uani d . 1 A .
C C16 0.3022(6) 0.5108(11) 0.8848(6) 0.133(3) Uani d U 1 . .
H H16A 0.2725 0.5372 0.9515 0.200 Uiso calc R 1 A .
H H16B 0.2974 0.4030 0.8754 0.200 Uiso calc R 1 . .
H H16C 0.2558 0.5604 0.8312 0.200 Uiso calc R 1 . .
C C17 0.5144(7) 0.4907(11) 0.9560(5) 0.132(3) Uani d U 1 . .
H H17A 0.4787 0.4841 1.0225 0.197 Uiso calc R 1 A .
H H17B 0.5843 0.5521 0.9618 0.197 Uiso calc R 1 . .
H H17C 0.5351 0.3909 0.9330 0.197 Uiso calc R 1 . .
C C18 0.6673(8) 0.8824(9) 0.7449(9) 0.098(4) Uani d PDU 0.694(16) A 1
H H18A 0.6714 0.9699 0.7007 0.147 Uiso calc PR 0.694(16) A 1
H H18B 0.7458 0.8481 0.7626 0.147 Uiso calc PR 0.694(16) A 1
H H18C 0.6275 0.9087 0.8071 0.147 Uiso calc PR 0.694(16) A 1
C C18' 0.7012(12) 0.841(2) 0.6681(17) 0.082(6) Uani d PDU 0.306(16) A 2
H H18D 0.7277 0.8013 0.6036 0.123 Uiso calc PR 0.306(16) A 2
H H18E 0.7619 0.8284 0.7211 0.123 Uiso calc PR 0.306(16) A 2
H H18F 0.6840 0.9475 0.6600 0.123 Uiso calc PR 0.306(16) A 2
C C19 1.0135(3) -0.2066(4) 0.6160(3) 0.0502(8) Uani d . 1 . .
C C20 0.9601(6) -0.3577(6) 0.6382(4) 0.1004(19) Uani d . 1 . .
H H20A 0.9764 -0.3843 0.7095 0.151 Uiso calc R 1 . .
H H20B 0.9934 -0.4329 0.5938 0.151 Uiso calc R 1 . .
H H20C 0.8763 -0.3531 0.6255 0.151 Uiso calc R 1 . .
C C21 1.2826(3) 0.1480(5) 0.6893(3) 0.0517(9) Uani d . 1 . .
C C22 1.2410(4) 0.2625(6) 0.6336(4) 0.0888(16) Uani d . 1 . .
H H22A 1.2908 0.3415 0.6157 0.107 Uiso calc R 1 . .
H H22B 1.1619 0.2644 0.6122 0.107 Uiso calc R 1 . .
C C23 1.4093(4) 0.1446(8) 0.7237(4) 0.0872(15) Uani d . 1 . .
H H23A 1.4408 0.0450 0.7128 0.131 Uiso calc R 1 . .
H H23B 1.4161 0.1695 0.7963 0.131 Uiso calc R 1 . .
H H23C 1.4526 0.2171 0.6844 0.131 Uiso calc R 1 . .
C C24 1.0876(3) 0.2921(5) 1.0420(2) 0.0574(10) Uani d . 1 . .
H H24A 1.1662 0.3290 1.0322 0.086 Uiso calc R 1 . .
H H24B 1.0913 0.1984 1.0799 0.086 Uiso calc R 1 . .
H H24C 1.0440 0.3655 1.0803 0.086 Uiso calc R 1 . .

loop_
_atom_site_aniso_label
_atom_site_aniso_U_11
_atom_site_aniso_U_22
_atom_site_aniso_U_33
_atom_site_aniso_U_12
_atom_site_aniso_U_13
_atom_site_aniso_U_23
O1 0.0437(12) 0.0556(15) 0.0402(11) 0.0145(11) -0.0051(9) -0.0011(10)
O2 0.0442(12) 0.0433(13) 0.0365(10) 0.0112(10) -0.0044(9) -0.0029(9)
O3 0.0512(12) 0.0423(13) 0.0429(11) 0.0013(11) -0.0031(9) -0.0102(10)
O4 0.0515(13) 0.0636(17) 0.0469(12) -0.0014(13) -0.0099(10) -0.0169(12)
O5 0.163(4) 0.0434(17) 0.0730(19) -0.019(2) -0.031(2) 0.0128(15)
O6 0.0558(13) 0.0356(12) 0.0424(11) -0.0041(11) 0.0086(9) -0.0017(10)
O7 0.0778(17) 0.0538(16) 0.0467(13) 0.0035(15) 0.0126(12) -0.0099(12)
O8 0.081(2) 0.0619(19) 0.091(2) 0.0141(17) 0.0095(17) -0.0240(17)
C1 0.0421(16) 0.0315(15) 0.0361(14) -0.0008(13) 0.0043(12) -0.0003(12)
C2 0.0423(16) 0.0416(18) 0.0471(16) 0.0062(15) 0.0071(13) -0.0046(14)
C3 0.0473(18) 0.051(2) 0.0468(17) 0.0155(17) 0.0012(14) 0.0001(16)
C4 0.0396(15) 0.0394(17) 0.0348(14) 0.0059(14) -0.0006(11) 0.0017(13)
C5 0.0469(17) 0.0446(18) 0.0318(14) 0.0031(15) -0.0032(12) 0.0016(13)
C6 0.0477(17) 0.0451(18) 0.0331(14) 0.0090(15) -0.0003(12) -0.0062(13)
C6A 0.0373(15) 0.0379(16) 0.0370(14) 0.0037(13) 0.0001(11) 0.0001(13)
C7 0.0357(14) 0.0329(15) 0.0322(13) -0.0003(13) 0.0020(11) 0.0001(12)
C7A 0.0363(14) 0.0353(15) 0.0306(13) -0.0024(13) 0.0019(11) -0.0001(11)
C8 0.0411(16) 0.0392(18) 0.0439(16) -0.0010(15) -0.0031(13) 0.0029(14)
C8A 0.0343(15) 0.0400(16) 0.0378(15) -0.0039(14) -0.0007(12) 0.0030(13)
C9 0.0422(17) 0.052(2) 0.0516(18) 0.0034(17) -0.0114(14) 0.0077(17)
C10 0.0459(17) 0.061(2) 0.0430(16) -0.0015(18) -0.0148(13) -0.0003(16)
C11 0.0354(15) 0.052(2) 0.0400(15) -0.0087(15) -0.0015(12) -0.0021(15)
C11A 0.0337(14) 0.0429(17) 0.0342(14) -0.0046(14) -0.0007(11) 0.0027(13)
C12 0.0361(14) 0.0367(17) 0.0363(14) -0.0090(13) 0.0008(12) 0.0013(13)
C13 0.0542(19) 0.0408(18) 0.0447(17) 0.0050(16) -0.0106(14) 0.0046(15)
C14 0.057(2) 0.056(2) 0.060(2) 0.0177(19) -0.0058(16) -0.0091(18)
C15 0.085(3) 0.069(3) 0.079(3) -0.004(3) 0.024(2) -0.012(2)
C16 0.117(4) 0.136(6) 0.151(5) -0.031(4) 0.065(4) -0.048(5)
C17 0.169(6) 0.134(6) 0.093(4) 0.025(5) 0.026(4) 0.042(4)
C18 0.087(6) 0.063(5) 0.144(9) -0.021(4) -0.005(6) 0.013(5)
C18' 0.095(11) 0.060(9) 0.093(13) 0.026(8) 0.020(9) -0.002(9)
C19 0.058(2) 0.0392(19) 0.0541(19) -0.0021(17) 0.0097(16) -0.0102(16)
C20 0.152(5) 0.057(3) 0.094(3) -0.043(3) 0.033(3) -0.022(3)
C21 0.0450(18) 0.057(2) 0.0532(19) -0.0070(18) 0.0084(14) -0.0058(18)
C22 0.073(3) 0.074(3) 0.119(4) -0.026(3) -0.003(3) 0.035(3)
C23 0.060(2) 0.109(4) 0.093(3) -0.022(3) -0.001(2) 0.000(3)
C24 0.064(2) 0.070(3) 0.0380(16) 0.017(2) -0.0119(15) -0.0120(17)

loop_
_atom_type_symbol
_atom_type_description
_atom_type_scat_dispersion_real
_atom_type_scat_dispersion_imag
_atom_type_scat_source
C C 0.0033 0 'International Tables Vol C Tables 4.2.6.8 and 6.1.1.4'
H H 0 0 'International Tables Vol C Tables 4.2.6.8 and 6.1.1.4'
O O 0.0106 0 'International Tables Vol C Tables 4.2.6.8 and 6.1.1.4'

loop_
_geom_angle_atom_site_label_1
_geom_angle_atom_site_label_2
_geom_angle_atom_site_label_3
_geom_angle_site_symmetry_1
_geom_angle_site_symmetry_3
_geom_angle
_geom_angle_publ_flag
C4 O1 C3 . . 116.7(2) ?
C8A O2 C6A . . 120.1(2) ?
C11 O4 H4 . . 109.5 ?
C18' O5 C18 . . 50.7(9) ?
C18' O5 C13 . . 130.2(9) ?
C18 O5 C13 . . 117.3(5) ?
C19 O6 C1 . . 116.1(2) ?
C14 O8 C15 . . 61.0(3) ?
O6 C1 C7 . . 107.6(2) ?
O6 C1 C2 . . 108.1(3) ?
C7 C1 C2 . . 110.6(2) ?
O6 C1 H1 . . 110.1 ?
C7 C1 H1 . . 110.1 ?
C2 C1 H1 . . 110.1 ?
C21 C2 C3 . . 113.7(3) ?
C21 C2 C1 . . 114.5(3) ?
C3 C2 C1 . . 106.9(2) ?
C21 C2 H2 . . 107.1 ?
C3 C2 H2 . . 107.1 ?
C1 C2 H2 . . 107.1 ?
O1 C3 C2 . . 111.0(3) ?
O1 C3 H3A . . 109.4 ?
C2 C3 H3A . . 109.4 ?
O1 C3 H3B . . 109.4 ?
C2 C3 H3B . . 109.4 ?
H3A C3 H3B . . 108.0 ?
O1 C4 C7 . . 123.5(3) ?
O1 C4 C5 . . 114.3(2) ?
C7 C4 C5 . . 122.2(3) ?
C6 C5 C4 . . 118.7(3) ?
C6 C5 C24 . . 120.8(3) ?
C4 C5 C24 . . 120.5(3) ?
C5 C6 C6A . . 120.2(3) ?
C5 C6 H6 . . 119.9 ?
C6A C6 H6 . . 119.9 ?
O2 C6A C7A . . 123.1(3) ?
O2 C6A C6 . . 114.7(3) ?
C7A C6A C6 . . 122.1(3) ?
C4 C7 C7A . . 118.6(3) ?
C4 C7 C1 . . 119.6(3) ?
C7A C7 C1 . . 121.6(2) ?
C6A C7A C7 . . 118.1(3) ?
C6A C7A C12 . . 118.7(3) ?
C7 C7A C12 . . 123.1(3) ?
C8A C8 C9 . . 116.4(3) ?
C8A C8 C13 . . 123.3(3) ?
C9 C8 C13 . . 120.3(3) ?
O2 C8A C8 . . 117.5(3) ?
O2 C8A C11A . . 120.2(3) ?
C8 C8A C11A . . 122.4(3) ?
C10 C9 C8 . . 123.3(3) ?
C10 C9 H9 . . 118.4 ?
C8 C9 H9 . . 118.4 ?
C11 C10 C9 . . 119.5(3) ?
C11 C10 H10 . . 120.3 ?
C9 C10 H10 . . 120.3 ?
O4 C11 C10 . . 119.2(3) ?
O4 C11 C11A . . 120.8(3) ?
C10 C11 C11A . . 120.0(3) ?
C8A C11A C11 . . 118.4(3) ?
C8A C11A C12 . . 121.2(2) ?
C11 C11A C12 . . 120.4(3) ?
O3 C12 C11A . . 121.1(3) ?
O3 C12 C7A . . 123.1(3) ?
C11A C12 C7A . . 115.8(3) ?
O5 C13 C14 . . 106.2(3) ?
O5 C13 C8 . . 108.7(3) ?
C14 C13 C8 . . 112.8(3) ?
O5 C13 H13 . . 109.7 ?
C14 C13 H13 . . 109.7 ?
C8 C13 H13 . . 109.7 ?
O8 C14 C15 . . 59.5(3) ?
O8 C14 C13 . . 116.3(3) ?
C15 C14 C13 . . 125.9(4) ?
O8 C14 H14 . . 114.5 ?
C15 C14 H14 . . 114.5 ?
C13 C14 H14 . . 114.5 ?
O8 C15 C14 . . 59.5(3) ?
O8 C15 C17 . . 115.1(6) ?
C14 C15 C17 . . 120.9(5) ?
O8 C15 C16 . . 112.5(5) ?
C14 C15 C16 . . 118.6(5) ?
C17 C15 C16 . . 116.5(6) ?
C15 C16 H16A . . 109.5 ?
C15 C16 H16B . . 109.5 ?
H16A C16 H16B . . 109.5 ?
C15 C16 H16C . . 109.5 ?
H16A C16 H16C . . 109.5 ?
H16B C16 H16C . . 109.5 ?
C15 C17 H17A . . 109.5 ?
C15 C17 H17B . . 109.5 ?
H17A C17 H17B . . 109.5 ?
C15 C17 H17C . . 109.5 ?
H17A C17 H17C . . 109.5 ?
H17B C17 H17C . . 109.5 ?
O5 C18 H18A . . 109.5 ?
O5 C18 H18B . . 109.5 ?
H18A C18 H18B . . 109.5 ?
O5 C18 H18C . . 109.5 ?
H18A C18 H18C . . 109.5 ?
H18B C18 H18C . . 109.5 ?
O5 C18' H18D . . 109.5 ?
O5 C18' H18E . . 109.5 ?
H18D C18' H18E . . 109.5 ?
O5 C18' H18F . . 109.5 ?
H18D C18' H18F . . 109.5 ?
H18E C18' H18F . . 109.5 ?
O7 C19 O6 . . 123.8(3) ?
O7 C19 C20 . . 125.7(4) ?
O6 C19 C20 . . 110.4(3) ?
C19 C20 H20A . . 109.5 ?
C19 C20 H20B . . 109.5 ?
H20A C20 H20B . . 109.5 ?
C19 C20 H20C . . 109.5 ?
H20A C20 H20C . . 109.5 ?
H20B C20 H20C . . 109.5 ?
C22 C21 C23 . . 120.2(4) ?
C22 C21 C2 . . 124.1(3) ?
C23 C21 C2 . . 115.7(4) ?
C21 C22 H22A . . 120.0 ?
C21 C22 H22B . . 120.0 ?
H22A C22 H22B . . 120.0 ?
C21 C23 H23A . . 109.5 ?
C21 C23 H23B . . 109.5 ?
H23A C23 H23B . . 109.5 ?
C21 C23 H23C . . 109.5 ?
H23A C23 H23C . . 109.5 ?
H23B C23 H23C . . 109.5 ?
C5 C24 H24A . . 109.5 ?
C5 C24 H24B . . 109.5 ?
H24A C24 H24B . . 109.5 ?
C5 C24 H24C . . 109.5 ?
H24A C24 H24C . . 109.5 ?
H24B C24 H24C . . 109.5 ?

loop_
_geom_bond_atom_site_label_1
_geom_bond_atom_site_label_2
_geom_bond_site_symmetry_2
_geom_bond_distance
_geom_bond_publ_flag
O1 C4 . 1.370(4) ?
O1 C3 . 1.444(4) ?
O2 C8A . 1.372(4) ?
O2 C6A . 1.381(4) ?
O3 C12 . 1.246(4) ?
O4 C11 . 1.353(4) ?
O4 H4 . 0.82 ?
O5 C18' . 1.287(11) ?
O5 C18 . 1.350(8) ?
O5 C13 . 1.434(5) ?
O6 C19 . 1.357(4) ?
O6 C1 . 1.456(4) ?
O7 C19 . 1.202(4) ?
O8 C14 . 1.438(5) ?
O8 C15 . 1.439(6) ?
C1 C7 . 1.519(4) ?
C1 C2 . 1.533(4) ?
C1 H1 . 0.98 ?
C2 C21 . 1.520(5) ?
C2 C3 . 1.523(4) ?
C2 H2 . 0.98 ?
C3 H3A . 0.97 ?
C3 H3B . 0.97 ?
C4 C7 . 1.390(4) ?
C4 C5 . 1.412(4) ?
C5 C6 . 1.376(4) ?
C5 C24 . 1.516(4) ?
C6 C6A . 1.398(4) ?
C6 H6 . 0.93 ?
C6A C7A . 1.389(4) ?
C7 C7A . 1.437(4) ?
C7A C12 . 1.465(4) ?
C8 C8A . 1.390(5) ?
C8 C9 . 1.397(4) ?
C8 C13 . 1.511(5) ?
C8A C11A . 1.408(4) ?
C9 C10 . 1.384(5) ?
C9 H9 . 0.93 ?
C10 C11 . 1.376(5) ?
C10 H10 . 0.93 ?
C11 C11A . 1.418(4) ?
C11A C12 . 1.458(4) ?
C13 C14 . 1.492(5) ?
C13 H13 . 0.98 ?
C14 C15 . 1.459(6) ?
C14 H14 . 0.98 ?
C15 C17 . 1.496(9) ?
C15 C16 . 1.508(8) ?
C16 H16A . 0.96 ?
C16 H16B . 0.96 ?
C16 H16C . 0.96 ?
C17 H17A . 0.96 ?
C17 H17B . 0.96 ?
C17 H17C . 0.96 ?
C18 H18A . 0.96 ?
C18 H18B . 0.96 ?
C18 H18C . 0.96 ?
C18' H18D . 0.96 ?
C18' H18E . 0.96 ?
C18' H18F . 0.96 ?
C19 C20 . 1.495(6) ?
C20 H20A . 0.96 ?
C20 H20B . 0.96 ?
C20 H20C . 0.96 ?
C21 C22 . 1.318(6) ?
C21 C23 . 1.490(5) ?
C22 H22A . 0.93 ?
C22 H22B . 0.93 ?
C23 H23A . 0.96 ?
C23 H23B . 0.96 ?
C23 H23C . 0.96 ?
C24 H24A . 0.96 ?
C24 H24B . 0.96 ?
C24 H24C . 0.96 ?

loop_
_geom_hbond_atom_site_label_D
_geom_hbond_atom_site_label_H
_geom_hbond_atom_site_label_A
_geom_hbond_site_symmetry_A
_geom_hbond_distance_DH
_geom_hbond_distance_HA
_geom_hbond_distance_DA
_geom_hbond_angle_DHA
O4 H4 O3 . 0.82 1.82 2.554(3) 148
C3 H3B O8 1_645 0.97 2.57 3.345(5) 137
C9 H9 O4 2_656 0.93 2.55 3.434(4) 160

loop_
_geom_torsion_atom_site_label_1
_geom_torsion_atom_site_label_2
_geom_torsion_atom_site_label_3
_geom_torsion_atom_site_label_4
_geom_torsion_site_symmetry_1
_geom_torsion_site_symmetry_2
_geom_torsion_site_symmetry_3
_geom_torsion_site_symmetry_4
_geom_torsion
_geom_torsion_publ_flag
C19 O6 C1 C7 . . . . 146.2(3) ?
C19 O6 C1 C2 . . . . -94.3(3) ?
O6 C1 C2 C21 . . . . 166.1(3) ?
C7 C1 C2 C21 . . . . -76.3(3) ?
O6 C1 C2 C3 . . . . -67.0(3) ?
C7 C1 C2 C3 . . . . 50.6(3) ?
C4 O1 C3 C2 . . . . 43.6(4) ?
C21 C2 C3 O1 . . . . 63.2(4) ?
C1 C2 C3 O1 . . . . -64.2(4) ?
C3 O1 C4 C7 . . . . -9.1(4) ?
C3 O1 C4 C5 . . . . 171.8(3) ?
O1 C4 C5 C6 . . . . 176.3(3) ?
C7 C4 C5 C6 . . . . -2.8(5) ?
O1 C4 C5 C24 . . . . -2.9(5) ?
C7 C4 C5 C24 . . . . 178.0(3) ?
C4 C5 C6 C6A . . . . 1.1(5) ?
C24 C5 C6 C6A . . . . -179.7(3) ?
C8A O2 C6A C7A . . . . -3.2(4) ?
C8A O2 C6A C6 . . . . 177.3(3) ?
C5 C6 C6A O2 . . . . -177.9(3) ?
C5 C6 C6A C7A . . . . 2.6(5) ?
O1 C4 C7 C7A . . . . -178.3(3) ?
C5 C4 C7 C7A . . . . 0.7(5) ?
O1 C4 C7 C1 . . . . -3.2(5) ?
C5 C4 C7 C1 . . . . 175.8(3) ?
O6 C1 C7 C4 . . . . 98.4(3) ?
C2 C1 C7 C4 . . . . -19.5(4) ?
O6 C1 C7 C7A . . . . -86.6(3) ?
C2 C1 C7 C7A . . . . 155.5(3) ?
O2 C6A C7A C7 . . . . 175.9(3) ?
C6 C6A C7A C7 . . . . -4.6(4) ?
O2 C6A C7A C12 . . . . -5.4(4) ?
C6 C6A C7A C12 . . . . 174.1(3) ?
C4 C7 C7A C6A . . . . 2.9(4) ?
C1 C7 C7A C6A . . . . -172.1(3) ?
C4 C7 C7A C12 . . . . -175.7(3) ?
C1 C7 C7A C12 . . . . 9.3(4) ?
C6A O2 C8A C8 . . . . -172.6(3) ?
C6A O2 C8A C11A . . . . 7.4(4) ?
C9 C8 C8A O2 . . . . -178.9(3) ?
C13 C8 C8A O2 . . . . 3.3(5) ?
C9 C8 C8A C11A . . . . 1.1(5) ?
C13 C8 C8A C11A . . . . -176.6(3) ?
C8A C8 C9 C10 . . . . 0.4(5) ?
C13 C8 C9 C10 . . . . 178.3(3) ?
C8 C9 C10 C11 . . . . -1.7(6) ?
C9 C10 C11 O4 . . . . -178.8(3) ?
C9 C10 C11 C11A . . . . 1.3(5) ?
O2 C8A C11A C11 . . . . 178.6(3) ?
C8 C8A C11A C11 . . . . -1.5(4) ?
O2 C8A C11A C12 . . . . -3.0(4) ?
C8 C8A C11A C12 . . . . 177.0(3) ?
O4 C11 C11A C8A . . . . -179.7(3) ?
C10 C11 C11A C8A . . . . 0.2(5) ?
O4 C11 C11A C12 . . . . 1.8(4) ?
C10 C11 C11A C12 . . . . -178.3(3) ?
C8A C11A C12 O3 . . . . 173.7(3) ?
C11 C11A C12 O3 . . . . -7.9(4) ?
C8A C11A C12 C7A . . . . -5.3(4) ?
C11 C11A C12 C7A . . . . 173.2(3) ?
C6A C7A C12 O3 . . . . -169.7(3) ?
C7 C7A C12 O3 . . . . 8.9(5) ?
C6A C7A C12 C11A . . . . 9.2(4) ?
C7 C7A C12 C11A . . . . -172.2(3) ?
C18' O5 C13 C14 . . . . 165.3(14) ?
C18 O5 C13 C14 . . . . 105.2(7) ?
C18' O5 C13 C8 . . . . -73.1(14) ?
C18 O5 C13 C8 . . . . -133.2(6) ?
C8A C8 C13 O5 . . . . 121.2(4) ?
C9 C8 C13 O5 . . . . -56.5(4) ?
C8A C8 C13 C14 . . . . -121.2(3) ?
C9 C8 C13 C14 . . . . 61.1(4) ?
C15 O8 C14 C13 . . . . -117.9(4) ?
O5 C13 C14 O8 . . . . -73.3(4) ?
C8 C13 C14 O8 . . . . 167.7(3) ?
O5 C13 C14 C15 . . . . -143.4(4) ?
C8 C13 C14 C15 . . . . 97.6(5) ?
C14 O8 C15 C17 . . . . 112.5(5) ?
C14 O8 C15 C16 . . . . -111.0(5) ?
C13 C14 C15 O8 . . . . 102.1(5) ?
O8 C14 C15 C17 . . . . -102.7(6) ?
C13 C14 C15 C17 . . . . -0.6(8) ?
O8 C14 C15 C16 . . . . 100.6(6) ?
C13 C14 C15 C16 . . . . -157.3(5) ?
C1 O6 C19 O7 . . . . -0.2(5) ?
C1 O6 C19 C20 . . . . 178.8(4) ?
C3 C2 C21 C22 . . . . -130.7(4) ?
C1 C2 C21 C22 . . . . -7.3(6) ?
C3 C2 C21 C23 . . . . 50.6(4) ?
C1 C2 C21 C23 . . . . 173.9(3) ?
